data_4349078
loop_
_publ_author_name
'Abbenseth, Josh'
'Finger, Markus'
'W\"urtele, Christian'
'Kasanmascheff, M\"uge'
'Schneider, Sven'

_publ_section_title
;
 Coupling of terminal iridium nitrido complexes
;
_journal_issue 4
_journal_name_full 'Inorganic Chemistry Frontiers'
_journal_page_first 469
_journal_paper_doi 10.1039/C5QI00267B
_journal_volume 3
_journal_year 2016
_chemical_formula_sum 'C40 H80 F6 Ir2 N4 P5'
_chemical_formula_weight 1270.33
_chemical_name_common JA-MA-60
_space_group_crystal_system orthorhombic
_space_group_IT_number 19
_space_group_name_Hall 'P 2ac 2ab'
_space_group_name_H-M_alt 'P 21 21 21'
_atom_sites_solution_hydrogens geom
_audit_update_record
;
2015-11-18 deposited with the CCDC.
2016-01-13 downloaded from the CCDC.
;
_cell_angle_alpha 90
_cell_angle_beta 90
_cell_angle_gamma 90
_cell_formula_units_Z 4
_cell_length_a 13.1762(5)
_cell_length_b 13.3606(5)
_cell_length_c 28.3330(11)
_cell_measurement_reflns_used 9742
_cell_measurement_temperature 100.(2)
_cell_measurement_theta_max 28.3097
_cell_measurement_theta_min 2.6040
_cell_volume 4987.8(3)
_computing_cell_refinement 'SAINT V8.34A (Bruker AXS Inc., 2013)'
_computing_data_collection 'Bruker Instrument Service v4.2.3'
_computing_data_reduction 'SAINT V8.34A (Bruker AXS Inc., 2013)'
_computing_structure_refinement 'SHELXL-2014/6 (Sheldrick, 2014)'
_computing_structure_solution 'SHELXT-2014 (Sheldrick, 2014)'
_diffrn_ambient_temperature 100.(2)
_diffrn_detector_area_resol_mean 10.4167
_diffrn_measured_fraction_theta_full 0.998
_diffrn_measured_fraction_theta_max 0.998
_diffrn_measurement_device_type 'Bruker D8 Venture CMOS'
_diffrn_measurement_method 'omega and phi scans'
_diffrn_radiation_monochromator 'multilayer optics'
_diffrn_radiation_type MoK\a
_diffrn_radiation_wavelength 0.71073
_diffrn_reflns_av_R_equivalents 0.0589
_diffrn_reflns_av_unetI/netI 0.0550
_diffrn_reflns_limit_h_max 17
_diffrn_reflns_limit_h_min -17
_diffrn_reflns_limit_k_max 17
_diffrn_reflns_limit_k_min -17
_diffrn_reflns_limit_l_max 37
_diffrn_reflns_limit_l_min -34
_diffrn_reflns_number 78343
_diffrn_reflns_theta_full 28.33
_diffrn_reflns_theta_max 28.33
_diffrn_reflns_theta_min 2.10
_diffrn_source 'microfucus sealed tube'
_diffrn_source_type 'INCOATEC microfocus sealed tube'
_exptl_absorpt_coefficient_mu 5.545
_exptl_absorpt_correction_T_max 0.75
_exptl_absorpt_correction_T_min 0.60
_exptl_absorpt_correction_type multi-scan
_exptl_absorpt_process_details 'SADABS V2014/4 (Bruker AXS Inc.)'
_exptl_crystal_colour 'clear intense yellow'
_exptl_crystal_density_diffrn 1.692
_exptl_crystal_density_method 'not measured'
_exptl_crystal_description plate
_exptl_crystal_F_000 2524
_exptl_crystal_size_max 0.099
_exptl_crystal_size_mid 0.065
_exptl_crystal_size_min 0.021
_refine_diff_density_max 0.757
_refine_diff_density_min -0.860
_refine_ls_abs_structure_details 'Refined as an inversion twin.'
_refine_ls_abs_structure_Flack 0.014(5)
_refine_ls_extinction_method none
_refine_ls_goodness_of_fit_ref 1.053
_refine_ls_hydrogen_treatment constr
_refine_ls_matrix_type full
_refine_ls_number_parameters 539
_refine_ls_number_reflns 12410
_refine_ls_number_restraints 0
_refine_ls_restrained_S_all 1.053
_refine_ls_R_factor_all 0.0407
_refine_ls_R_factor_gt 0.0291
_refine_ls_shift/su_max 0.001
_refine_ls_shift/su_mean 0.000
_refine_ls_structure_factor_coef Fsqd
_refine_ls_weighting_details 'w=1/[\s^2^(Fo^2^)+0.6991P] where P=(Fo^2^+2Fc^2^)/3'
_refine_ls_weighting_scheme calc
_refine_ls_wR_factor_gt 0.0431
_refine_ls_wR_factor_ref 0.0454
_reflns_number_gt 10981
_reflns_number_total 12410
_reflns_threshold_expression 'I > 2\s(I)'
_cod_data_source_file c5qi00267b2.cif
_cod_data_source_block I
_cod_database_code 4349078

loop_
_space_group_symop_operation_xyz
'x, y, z'
'-x+1/2, -y, z+1/2'
'-x, y+1/2, -z+1/2'
'x+1/2, -y+1/2, -z'

loop_
_atom_site_type_symbol
_atom_site_label
_atom_site_fract_x
_atom_site_fract_y
_atom_site_fract_z
_atom_site_U_iso_or_equiv
_atom_site_adp_type
_atom_site_calc_flag
_atom_site_refinement_flags_adp
_atom_site_refinement_flags_posn
_atom_site_occupancy
C C1 0.8879(5) 0.6087(4) 0.4651(2) 0.0259(15) Uani d . . 1
H H1 0.9396 0.6546 0.4738 0.031 Uiso calc U R 1
C C2 0.8037(5) 0.6042(4) 0.4906(2) 0.0260(14) Uani d . . 1
H H2 0.792 0.6468 0.5168 0.031 Uiso calc U R 1
C C3 0.5958(5) 0.5868(4) 0.4590(2) 0.0208(14) Uani d . . 1
C C4 0.6120(5) 0.6312(4) 0.4095(2) 0.0270(15) Uani d . . 1
H H4A 0.6215 0.5769 0.3867 0.04 Uiso calc U R 1
H H4B 0.6722 0.6742 0.4097 0.04 Uiso calc U R 1
H H4C 0.5524 0.6709 0.4006 0.04 Uiso calc U R 1
C C5 0.5012(5) 0.5215(5) 0.4595(2) 0.0280(16) Uani d . . 1
H H5A 0.4441 0.5588 0.4461 0.042 Uiso calc U R 1
H H5B 0.4853 0.5024 0.4921 0.042 Uiso calc U R 1
H H5C 0.5133 0.4611 0.4407 0.042 Uiso calc U R 1
C C6 0.5812(6) 0.6746(5) 0.4936(2) 0.0402(18) Uani d . . 1
H H6A 0.6406 0.7186 0.4923 0.06 Uiso calc U R 1
H H6B 0.5731 0.6485 0.5257 0.06 Uiso calc U R 1
H H6C 0.5204 0.7125 0.4847 0.06 Uiso calc U R 1
C C7 0.6988(5) 0.4293(4) 0.52480(19) 0.0213(13) Uani d . . 1
C C8 0.6270(5) 0.3427(5) 0.5138(2) 0.0272(14) Uani d . . 1
H H8A 0.5566 0.3658 0.5165 0.041 Uiso calc U R 1
H H8B 0.6387 0.2882 0.5363 0.041 Uiso calc U R 1
H H8C 0.6396 0.3187 0.4817 0.041 Uiso calc U R 1
C C9 0.6639(5) 0.4857(5) 0.5687(2) 0.0279(15) Uani d . . 1
H H9A 0.7079 0.5438 0.5738 0.042 Uiso calc U R 1
H H9B 0.6676 0.4412 0.5962 0.042 Uiso calc U R 1
H H9C 0.5937 0.5082 0.5643 0.042 Uiso calc U R 1
C C10 0.8065(5) 0.3873(5) 0.5336(2) 0.0275(15) Uani d . . 1
H H10A 0.8305 0.3529 0.5052 0.041 Uiso calc U R 1
H H10B 0.8045 0.3399 0.56 0.041 Uiso calc U R 1
H H10C 0.8527 0.4424 0.5413 0.041 Uiso calc U R 1
C C11 0.9949(4) 0.5581(5) 0.4029(2) 0.0272(14) Uani d . . 1
H H11 1.0444 0.6025 0.4154 0.033 Uiso calc U R 1
C C12 1.0160(4) 0.5066(4) 0.3633(2) 0.0259(15) Uani d . . 1
H H12 1.0804 0.508 0.3483 0.031 Uiso calc U R 1
C C13 0.8673(5) 0.5084(5) 0.2888(2) 0.0243(15) Uani d . . 1
C C14 0.9430(6) 0.5068(6) 0.2475(3) 0.045(2) Uani d . . 1
H H14A 0.9438 0.4399 0.2333 0.067 Uiso calc U R 1
H H14B 1.011 0.5233 0.2592 0.067 Uiso calc U R 1
H H14C 0.9224 0.5561 0.2238 0.067 Uiso calc U R 1
C C15 0.8527(5) 0.6160(5) 0.3054(2) 0.0311(16) Uani d . . 1
H H15A 0.9184 0.6443 0.3146 0.047 Uiso calc U R 1
H H15B 0.8065 0.6171 0.3325 0.047 Uiso calc U R 1
H H15C 0.8237 0.6559 0.2796 0.047 Uiso calc U R 1
C C16 0.7652(5) 0.4668(5) 0.2728(2) 0.0312(16) Uani d . . 1
H H16A 0.7365 0.5105 0.2485 0.047 Uiso calc U R 1
H H16B 0.7189 0.4636 0.2998 0.047 Uiso calc U R 1
H H16C 0.7748 0.3994 0.2598 0.047 Uiso calc U R 1
C C17 0.9655(5) 0.3101(5) 0.3265(3) 0.0298(16) Uani d . . 1
C C18 0.9939(5) 0.2662(5) 0.3753(3) 0.043(2) Uani d . . 1
H H18A 1.0229 0.1992 0.3711 0.064 Uiso calc U R 1
H H18B 0.9329 0.2618 0.395 0.064 Uiso calc U R 1
H H18C 1.0438 0.3098 0.3906 0.064 Uiso calc U R 1
C C19 1.0624(6) 0.3163(6) 0.2970(3) 0.064(3) Uani d . . 1
H H19A 1.0931 0.2497 0.2947 0.096 Uiso calc U R 1
H H19B 1.1103 0.3623 0.3122 0.096 Uiso calc U R 1
H H19C 1.0459 0.3409 0.2653 0.096 Uiso calc U R 1
C C20 0.8865(5) 0.2435(5) 0.3022(2) 0.0309(16) Uani d . . 1
H H20A 0.872 0.2698 0.2707 0.046 Uiso calc U R 1
H H20B 0.824 0.2428 0.321 0.046 Uiso calc U R 1
H H20C 0.9131 0.1752 0.2996 0.046 Uiso calc U R 1
C C21 0.3774(4) 0.0642(4) 0.34282(19) 0.0183(13) Uani d . . 1
H H21 0.3277 0.0126 0.3433 0.022 Uiso calc U R 1
C C22 0.3559(4) 0.1508(4) 0.32108(19) 0.0174(12) Uani d . . 1
H H22 0.2913 0.1647 0.3077 0.021 Uiso calc U R 1
C C23 0.4998(5) 0.2332(4) 0.2557(2) 0.0197(13) Uani d . . 1
C C24 0.5594(5) 0.1358(5) 0.2505(2) 0.0324(16) Uani d . . 1
H H24A 0.5824 0.1286 0.2178 0.049 Uiso calc U R 1
H H24B 0.5158 0.0791 0.2588 0.049 Uiso calc U R 1
H H24C 0.6184 0.1372 0.2716 0.049 Uiso calc U R 1
C C25 0.4123(5) 0.2310(5) 0.2207(2) 0.0361(17) Uani d . . 1
H H25A 0.4391 0.2338 0.1885 0.054 Uiso calc U R 1
H H25B 0.368 0.2888 0.2262 0.054 Uiso calc U R 1
H H25C 0.3734 0.1692 0.2249 0.054 Uiso calc U R 1
C C26 0.5702(6) 0.3203(5) 0.2444(2) 0.0395(18) Uani d . . 1
H H26A 0.5997 0.3107 0.2129 0.059 Uiso calc U R 1
H H26B 0.6247 0.3232 0.2679 0.059 Uiso calc U R 1
H H26C 0.5316 0.383 0.245 0.059 Uiso calc U R 1
C C27 0.4031(4) 0.3611(4) 0.3351(2) 0.0182(13) Uani d . . 1
C C28 0.3490(4) 0.3465(5) 0.38288(19) 0.0226(13) Uani d . . 1
H H28A 0.2925 0.2995 0.379 0.034 Uiso calc U R 1
H H28B 0.3229 0.411 0.394 0.034 Uiso calc U R 1
H H28C 0.3971 0.3197 0.406 0.034 Uiso calc U R 1
C C29 0.3261(5) 0.4008(5) 0.2988(2) 0.0284(16) Uani d . . 1
H H29A 0.3621 0.4222 0.2702 0.043 Uiso calc U R 1
H H29B 0.2894 0.4579 0.3123 0.043 Uiso calc U R 1
H H29C 0.2778 0.3477 0.2908 0.043 Uiso calc U R 1
C C30 0.4861(4) 0.4401(4) 0.3418(2) 0.0179(13) Uani d . . 1
H H30A 0.5198 0.4528 0.3116 0.027 Uiso calc U R 1
H H30B 0.5361 0.4158 0.3648 0.027 Uiso calc U R 1
H H30C 0.4556 0.5023 0.3535 0.027 Uiso calc U R 1
C C31 0.4845(4) -0.0442(4) 0.38527(19) 0.0183(13) Uani d . . 1
H H31 0.4322 -0.0929 0.3834 0.022 Uiso calc U R 1
C C32 0.5698(4) -0.0670(4) 0.4078(2) 0.0225(13) Uani d . . 1
H H32 0.5802 -0.1301 0.4225 0.027 Uiso calc U R 1
C C33 0.7725(4) -0.0283(4) 0.3744(2) 0.0252(14) Uani d . . 1
C C34 0.7844(6) -0.1399(5) 0.3836(3) 0.048(2) Uani d . . 1
H H34A 0.7227 -0.1749 0.3737 0.072 Uiso calc U R 1
H H34B 0.7959 -0.1513 0.4173 0.072 Uiso calc U R 1
H H34C 0.8425 -0.1655 0.3656 0.072 Uiso calc U R 1
C C35 0.7456(5) -0.0147(5) 0.3217(2) 0.0363(18) Uani d . . 1
H H35A 0.7965 -0.0487 0.3022 0.054 Uiso calc U R 1
H H35B 0.7448 0.0568 0.3139 0.054 Uiso calc U R 1
H H35C 0.6785 -0.0436 0.3155 0.054 Uiso calc U R 1
C C36 0.8731(5) 0.0261(5) 0.3839(2) 0.0332(17) Uani d . . 1
H H36A 0.9244 0.0032 0.3613 0.05 Uiso calc U R 1
H H36B 0.8959 0.0114 0.4161 0.05 Uiso calc U R 1
H H36C 0.8631 0.0984 0.3804 0.05 Uiso calc U R 1
C C37 0.6950(5) 0.0479(4) 0.4722(2) 0.0230(13) Uani d . . 1
C C38 0.5939(5) 0.0801(5) 0.4948(2) 0.0314(17) Uani d . . 1
H H38A 0.5668 0.1383 0.4778 0.047 Uiso calc U R 1
H H38B 0.6052 0.0979 0.5279 0.047 Uiso calc U R 1
H H38C 0.5452 0.0248 0.4929 0.047 Uiso calc U R 1
C C39 0.7738(4) 0.1314(4) 0.4789(2) 0.0237(15) Uani d . . 1
H H39A 0.8407 0.1073 0.469 0.036 Uiso calc U R 1
H H39B 0.7764 0.1507 0.5123 0.036 Uiso calc U R 1
H H39C 0.7546 0.1895 0.4598 0.036 Uiso calc U R 1
C C40 0.7320(5) -0.0484(5) 0.4966(2) 0.0397(18) Uani d . . 1
H H40A 0.6808 -0.1011 0.4928 0.06 Uiso calc U R 1
H H40B 0.7428 -0.0354 0.5303 0.06 Uiso calc U R 1
H H40C 0.7959 -0.0702 0.4822 0.06 Uiso calc U R 1
F F1 0.6356(5) 0.7600(4) 0.6147(4) 0.157(4) Uani d . . 1
F F2 0.8641(3) 0.8030(4) 0.64005(17) 0.0601(14) Uani d . . 1
F F3 0.7634(3) 0.6689(3) 0.64330(18) 0.0692(15) Uani d . . 1
F F4 0.7354(3) 0.8967(3) 0.61552(16) 0.0575(13) Uani d . . 1
F F5 0.7183(4) 0.8076(4) 0.68173(18) 0.0802(17) Uani d . . 1
F F6 0.7802(8) 0.7587(5) 0.57674(18) 0.148(4) Uani d . . 1
Ir Ir1 0.80058(2) 0.44867(2) 0.40566(2) 0.01331(5) Uani d . . 1
Ir Ir2 0.57455(2) 0.15865(2) 0.36979(2) 0.01268(5) Uani d . . 1
N N1 0.9027(3) 0.5479(4) 0.42576(16) 0.0194(11) Uani d . . 1
N N2 0.4695(3) 0.0480(3) 0.36450(16) 0.0154(10) Uani d . . 1
N N3 0.7095(3) 0.3359(3) 0.38880(14) 0.0132(9) Uani d . . 1
N N4 0.6623(3) 0.2671(3) 0.38032(15) 0.0121(10) Uani d . . 1
P P1 0.71370(12) 0.51187(11) 0.47190(5) 0.0163(3) Uani d . . 1
P P2 0.91111(11) 0.43522(11) 0.34176(5) 0.0177(3) Uani d . . 1
P P3 0.45821(11) 0.23745(11) 0.31923(5) 0.0148(3) Uani d . . 1
P P4 0.66340(11) 0.02963(10) 0.40844(6) 0.0186(3) Uani d . . 1
P P5 0.74844(15) 0.78199(14) 0.62941(9) 0.0437(5) Uani d . . 1

loop_
_atom_site_aniso_label
_atom_site_aniso_U_11
_atom_site_aniso_U_22
_atom_site_aniso_U_33
_atom_site_aniso_U_12
_atom_site_aniso_U_13
_atom_site_aniso_U_23
C1 0.036(4) 0.020(3) 0.022(3) -0.015(3) -0.010(3) -0.002(3)
C2 0.040(4) 0.020(3) 0.018(3) -0.017(3) -0.002(3) -0.006(2)
C3 0.029(4) 0.019(3) 0.015(3) 0.004(3) 0.000(3) -0.004(2)
C4 0.032(3) 0.020(3) 0.029(4) 0.003(3) -0.010(3) 0.003(3)
C5 0.025(3) 0.040(4) 0.019(3) 0.001(3) 0.003(3) 0.001(3)
C6 0.065(5) 0.026(4) 0.029(4) 0.017(4) -0.004(4) -0.012(3)
C7 0.030(3) 0.019(3) 0.015(3) -0.001(3) -0.003(3) 0.003(2)
C8 0.033(3) 0.019(3) 0.029(3) -0.002(3) 0.005(3) 0.005(3)
C9 0.037(4) 0.027(4) 0.020(3) -0.001(3) 0.002(3) 0.001(3)
C10 0.035(4) 0.027(3) 0.021(3) -0.001(3) -0.007(3) 0.005(3)
C11 0.023(3) 0.022(3) 0.037(4) -0.013(3) -0.011(3) 0.009(3)
C12 0.015(3) 0.026(3) 0.037(4) -0.007(3) -0.002(3) 0.002(3)
C13 0.025(3) 0.028(4) 0.020(3) -0.005(3) 0.004(3) 0.004(3)
C14 0.046(5) 0.053(5) 0.036(4) -0.004(4) 0.012(4) 0.015(4)
C15 0.035(4) 0.021(4) 0.037(4) -0.006(3) -0.005(3) 0.010(3)
C16 0.032(4) 0.037(4) 0.024(4) -0.003(3) -0.008(3) 0.009(3)
C17 0.014(3) 0.022(3) 0.053(5) 0.002(3) 0.008(3) 0.002(3)
C18 0.036(4) 0.014(3) 0.079(6) 0.001(3) -0.022(4) 0.005(4)
C19 0.032(4) 0.035(5) 0.124(8) 0.003(4) 0.040(5) -0.009(5)
C20 0.029(4) 0.025(4) 0.039(4) 0.002(3) 0.005(3) -0.006(3)
C21 0.019(3) 0.019(3) 0.017(3) -0.013(3) -0.002(3) -0.002(3)
C22 0.012(3) 0.021(3) 0.019(3) -0.003(3) -0.002(2) 0.002(3)
C23 0.029(3) 0.016(3) 0.014(3) -0.005(3) 0.001(3) -0.002(2)
C24 0.053(5) 0.027(4) 0.017(3) -0.001(3) 0.002(3) -0.007(3)
C25 0.043(4) 0.049(4) 0.016(3) -0.003(4) -0.009(3) 0.000(3)
C26 0.055(5) 0.031(4) 0.033(4) -0.017(4) 0.026(4) -0.012(3)
C27 0.015(3) 0.015(3) 0.025(3) 0.000(2) 0.001(3) 0.001(2)
C28 0.026(3) 0.017(3) 0.025(3) 0.000(3) 0.010(3) 0.003(3)
C29 0.026(4) 0.025(3) 0.034(4) 0.000(3) -0.007(3) 0.001(3)
C30 0.022(3) 0.013(3) 0.018(3) 0.000(3) 0.001(3) -0.005(3)
C31 0.024(3) 0.014(3) 0.018(3) -0.006(3) -0.004(3) 0.002(2)
C32 0.030(3) 0.010(3) 0.027(3) -0.004(3) -0.008(3) 0.000(3)
C33 0.020(3) 0.017(3) 0.039(4) 0.001(2) 0.001(3) -0.003(3)
C34 0.051(5) 0.019(4) 0.074(6) 0.009(4) 0.008(4) 0.004(3)
C35 0.032(4) 0.034(4) 0.043(5) 0.004(3) 0.002(4) -0.015(3)
C36 0.023(3) 0.042(4) 0.035(4) -0.004(3) 0.004(3) -0.001(3)
C37 0.025(3) 0.018(3) 0.027(3) -0.002(3) -0.012(3) 0.005(3)
C38 0.037(4) 0.034(4) 0.023(3) -0.015(3) -0.003(3) 0.004(3)
C39 0.024(3) 0.020(3) 0.027(3) -0.003(3) -0.010(3) -0.002(3)
C40 0.052(5) 0.022(4) 0.045(4) -0.010(4) -0.025(4) 0.009(3)
F1 0.093(4) 0.040(3) 0.337(12) 0.019(3) -0.150(6) -0.019(5)
F2 0.038(3) 0.077(4) 0.065(3) 0.007(2) -0.007(2) 0.021(3)
F3 0.057(3) 0.035(2) 0.115(4) 0.024(2) -0.041(3) -0.008(3)
F4 0.066(3) 0.032(2) 0.074(3) 0.016(2) -0.009(3) -0.005(2)
F5 0.098(4) 0.066(4) 0.077(4) -0.010(3) 0.047(3) -0.014(3)
F6 0.314(11) 0.085(4) 0.044(3) 0.070(6) -0.056(5) -0.036(3)
Ir1 0.01294(10) 0.01106(10) 0.01594(11) -0.00459(9) -0.00284(10) 0.00140(9)
Ir2 0.01356(10) 0.01003(10) 0.01445(10) -0.00364(9) -0.00184(10) -0.00079(9)
N1 0.018(3) 0.016(2) 0.024(3) -0.009(2) -0.004(2) 0.002(2)
N2 0.019(2) 0.014(2) 0.013(2) -0.005(2) -0.003(2) -0.001(2)
N3 0.012(2) 0.011(2) 0.017(2) -0.001(2) 0.000(2) -0.0004(19)
N4 0.013(2) 0.014(2) 0.010(2) -0.001(2) 0.0011(19) 0.0036(19)
P1 0.0225(8) 0.0118(7) 0.0146(8) -0.0048(6) -0.0027(7) -0.0008(6)
P2 0.0118(7) 0.0162(8) 0.0251(8) -0.0030(6) 0.0009(7) 0.0031(6)
P3 0.0153(8) 0.0140(7) 0.0150(8) -0.0031(6) -0.0018(6) -0.0007(6)
P4 0.0193(7) 0.0122(8) 0.0242(8) -0.0030(6) -0.0061(8) 0.0018(7)
P5 0.0452(11) 0.0306(10) 0.0554(13) 0.0171(9) -0.0294(12) -0.0164(10)

loop_
_atom_type_symbol
_atom_type_description
_atom_type_scat_dispersion_real
_atom_type_scat_dispersion_imag
_atom_type_scat_source
C C 0.0033 0.0016 'International Tables Vol C Tables 4.2.6.8 and 6.1.1.4'
H H 0.0000 0.0000 'International Tables Vol C Tables 4.2.6.8 and 6.1.1.4'
F F 0.0171 0.0103 'International Tables Vol C Tables 4.2.6.8 and 6.1.1.4'
Ir Ir -1.4442 7.9887 'International Tables Vol C Tables 4.2.6.8 and 6.1.1.4'
N N 0.0061 0.0033 'International Tables Vol C Tables 4.2.6.8 and 6.1.1.4'
P P 0.1023 0.0942 'International Tables Vol C Tables 4.2.6.8 and 6.1.1.4'

loop_
_geom_angle_atom_site_label_1
_geom_angle_atom_site_label_2
_geom_angle_atom_site_label_3
_geom_angle
C2 C1 N1 121.8(5)
C1 C2 P1 115.1(5)
C5 C3 C4 110.1(5)
C5 C3 C6 109.1(5)
C4 C3 C6 107.7(5)
C5 C3 P1 111.6(4)
C4 C3 P1 105.6(4)
C6 C3 P1 112.6(4)
C9 C7 C8 110.7(5)
C9 C7 C10 108.9(5)
C8 C7 C10 109.1(5)
C9 C7 P1 113.2(4)
C8 C7 P1 110.4(4)
C10 C7 P1 104.3(4)
C12 C11 N1 121.4(5)
C11 C12 P2 113.5(5)
C16 C13 C15 108.9(6)
C16 C13 C14 109.9(5)
C15 C13 C14 109.2(5)
C16 C13 P2 108.6(4)
C15 C13 P2 106.5(4)
C14 C13 P2 113.6(5)
C19 C17 C20 110.7(6)
C19 C17 C18 107.8(6)
C20 C17 C18 110.2(5)
C19 C17 P2 113.5(5)
C20 C17 P2 111.3(4)
C18 C17 P2 103.0(5)
C22 C21 N2 121.7(5)
C21 C22 P3 114.6(4)
C25 C23 C26 109.8(5)
C25 C23 C24 108.2(5)
C26 C23 C24 108.5(5)
C25 C23 P3 113.7(4)
C26 C23 P3 110.9(4)
C24 C23 P3 105.5(4)
C30 C27 C29 108.4(5)
C30 C27 C28 108.0(5)
C29 C27 C28 109.0(5)
C30 C27 P3 111.3(4)
C29 C27 P3 113.7(4)
C28 C27 P3 106.3(4)
C32 C31 N2 122.2(5)
C31 C32 P4 115.0(4)
C34 C33 C36 110.2(5)
C34 C33 C35 107.7(5)
C36 C33 C35 108.2(5)
C34 C33 P4 113.1(5)
C36 C33 P4 111.8(4)
C35 C33 P4 105.6(4)
C39 C37 C40 109.8(5)
C39 C37 C38 109.3(5)
C40 C37 C38 108.8(5)
C39 C37 P4 111.3(4)
C40 C37 P4 113.3(4)
C38 C37 P4 104.2(4)
N1 Ir1 N3 172.80(19)
N1 Ir1 P2 81.37(14)
N3 Ir1 P2 97.60(12)
N1 Ir1 P1 81.98(14)
N3 Ir1 P1 99.79(13)
P2 Ir1 P1 161.91(5)
N4 Ir2 N2 173.34(18)
N4 Ir2 P3 98.79(13)
N2 Ir2 P3 80.58(13)
N4 Ir2 P4 100.66(13)
N2 Ir2 P4 80.81(13)
P3 Ir2 P4 159.57(5)
C11 N1 C1 116.1(5)
C11 N1 Ir1 122.0(4)
C1 N1 Ir1 121.8(4)
C21 N2 C31 117.2(5)
C21 N2 Ir2 121.3(4)
C31 N2 Ir2 121.3(4)
N4 N3 Ir1 175.3(4)
N3 N4 Ir2 174.6(4)
C2 P1 C7 103.8(3)
C2 P1 C3 103.7(3)
C7 P1 C3 112.5(3)
C2 P1 Ir1 99.2(2)
C7 P1 Ir1 118.54(19)
C3 P1 Ir1 115.88(18)
C12 P2 C17 105.1(3)
C12 P2 C13 103.4(3)
C17 P2 C13 113.4(3)
C12 P2 Ir1 100.2(2)
C17 P2 Ir1 119.2(2)
C13 P2 Ir1 112.8(2)
C22 P3 C27 106.0(3)
C22 P3 C23 103.3(3)
C27 P3 C23 111.8(3)
C22 P3 Ir2 100.67(19)
C27 P3 Ir2 120.36(19)
C23 P3 Ir2 112.3(2)
C32 P4 C37 104.9(3)
C32 P4 C33 102.9(3)
C37 P4 C33 112.1(3)
C32 P4 Ir2 100.46(19)
C37 P4 Ir2 117.70(19)
C33 P4 Ir2 116.1(2)
F1 P5 F5 93.0(5)
F1 P5 F3 90.3(3)
F5 P5 F3 90.3(3)
F1 P5 F2 175.6(5)
F5 P5 F2 91.4(3)
F3 P5 F2 90.1(3)
F1 P5 F6 87.9(5)
F5 P5 F6 178.6(4)
F3 P5 F6 90.8(3)
F2 P5 F6 87.7(4)
F1 P5 F4 90.7(3)
F5 P5 F4 89.8(3)
F3 P5 F4 179.0(3)
F2 P5 F4 88.9(3)
F6 P5 F4 89.1(3)

loop_
_geom_bond_atom_site_label_1
_geom_bond_atom_site_label_2
_geom_bond_distance
C1 C2 1.325(9)
C1 N1 1.392(8)
C2 P1 1.791(6)
C3 C5 1.523(8)
C3 C4 1.537(8)
C3 C6 1.540(8)
C3 P1 1.884(6)
C7 C9 1.525(8)
C7 C8 1.526(8)
C7 C10 1.547(9)
C7 P1 1.872(6)
C11 C12 1.344(9)
C11 N1 1.384(7)
C12 P2 1.787(6)
C13 C16 1.525(9)
C13 C15 1.525(9)
C13 C14 1.538(9)
C13 P2 1.881(6)
C17 C19 1.528(9)
C17 C20 1.532(9)
C17 C18 1.548(10)
C17 P2 1.869(6)
C21 C22 1.341(8)
C21 N2 1.377(7)
C22 P3 1.777(6)
C23 C25 1.521(9)
C23 C26 1.522(8)
C23 C24 1.527(8)
C23 P3 1.883(6)
C27 C30 1.532(8)
C27 C29 1.540(8)
C27 C28 1.542(8)
C27 P3 1.860(6)
C31 C32 1.328(8)
C31 N2 1.379(7)
C32 P4 1.786(6)
C33 C34 1.522(8)
C33 C36 1.535(8)
C33 C35 1.547(9)
C33 P4 1.897(6)
C37 C39 1.536(8)
C37 C40 1.539(8)
C37 C38 1.540(9)
C37 P4 1.871(6)
F1 P5 1.571(5)
F2 P5 1.578(5)
F3 P5 1.574(5)
F4 P5 1.592(4)
F5 P5 1.572(5)
F6 P5 1.581(6)
Ir1 N1 1.973(4)
Ir1 N3 1.984(5)
Ir1 P2 2.3305(15)
Ir1 P1 2.3548(15)
Ir2 N4 1.878(5)
Ir2 N2 2.031(4)
Ir2 P3 2.3474(15)
Ir2 P4 2.3539(15)
N3 N4 1.136(6)

loop_
_geom_torsion_atom_site_label_1
_geom_torsion_atom_site_label_2
_geom_torsion_atom_site_label_3
_geom_torsion_atom_site_label_4
_geom_torsion
N1 C1 C2 P1 2.1(8)
N1 C11 C12 P2 5.2(8)
N2 C21 C22 P3 4.1(7)
N2 C31 C32 P4 -0.8(8)
C12 C11 N1 C1 -177.0(6)
C12 C11 N1 Ir1 5.7(8)
C2 C1 N1 C11 -178.4(6)
C2 C1 N1 Ir1 -1.2(8)
C22 C21 N2 C31 -179.1(5)
C22 C21 N2 Ir2 5.3(7)
C32 C31 N2 C21 -178.8(5)
C32 C31 N2 Ir2 -3.2(8)
C1 C2 P1 C7 120.8(5)
C1 C2 P1 C3 -121.5(5)
C1 C2 P1 Ir1 -1.8(5)
C9 C7 P1 C2 57.8(5)
C8 C7 P1 C2 -177.5(4)
C10 C7 P1 C2 -60.4(4)
C9 C7 P1 C3 -53.7(5)
C8 C7 P1 C3 71.0(5)
C10 C7 P1 C3 -171.9(4)
C9 C7 P1 Ir1 166.6(4)
C8 C7 P1 Ir1 -68.7(5)
C10 C7 P1 Ir1 48.4(4)
C5 C3 P1 C2 -159.7(4)
C4 C3 P1 C2 80.7(4)
C6 C3 P1 C2 -36.6(5)
C5 C3 P1 C7 -48.1(5)
C4 C3 P1 C7 -167.8(4)
C6 C3 P1 C7 75.0(5)
C5 C3 P1 Ir1 92.7(4)
C4 C3 P1 Ir1 -26.9(4)
C6 C3 P1 Ir1 -144.2(4)
C11 C12 P2 C17 -135.0(5)
C11 C12 P2 C13 105.8(5)
C11 C12 P2 Ir1 -10.8(5)
C19 C17 P2 C12 -48.0(6)
C20 C17 P2 C12 -173.8(5)
C18 C17 P2 C12 68.2(5)
C19 C17 P2 C13 64.2(6)
C20 C17 P2 C13 -61.5(5)
C18 C17 P2 C13 -179.5(4)
C19 C17 P2 Ir1 -159.2(5)
C20 C17 P2 Ir1 75.1(5)
C18 C17 P2 Ir1 -42.9(5)
C16 C13 P2 C12 -168.9(4)
C15 C13 P2 C12 -51.8(5)
C14 C13 P2 C12 68.5(5)
C16 C13 P2 C17 77.8(5)
C15 C13 P2 C17 -165.1(4)
C14 C13 P2 C17 -44.8(6)
C16 C13 P2 Ir1 -61.6(5)
C15 C13 P2 Ir1 55.5(5)
C14 C13 P2 Ir1 175.8(4)
C21 C22 P3 C27 -135.4(4)
C21 C22 P3 C23 106.8(5)
C21 C22 P3 Ir2 -9.4(5)
C30 C27 P3 C22 171.8(4)
C29 C27 P3 C22 -65.4(5)
C28 C27 P3 C22 54.4(4)
C30 C27 P3 C23 -76.4(5)
C29 C27 P3 C23 46.4(5)
C28 C27 P3 C23 166.3(4)
C30 C27 P3 Ir2 58.8(4)
C29 C27 P3 Ir2 -178.4(3)
C28 C27 P3 Ir2 -58.6(4)
C25 C23 P3 C22 42.2(5)
C26 C23 P3 C22 166.5(5)
C24 C23 P3 C22 -76.2(5)
C25 C23 P3 C27 -71.4(5)
C26 C23 P3 C27 53.0(5)
C24 C23 P3 C27 170.2(4)
C25 C23 P3 Ir2 149.8(4)
C26 C23 P3 Ir2 -85.9(5)
C24 C23 P3 Ir2 31.4(4)
C31 C32 P4 C37 126.0(5)
C31 C32 P4 C33 -116.7(5)
C31 C32 P4 Ir2 3.4(5)
C39 C37 P4 C32 -178.7(4)
C40 C37 P4 C32 57.0(5)
C38 C37 P4 C32 -61.0(4)
C39 C37 P4 C33 70.4(5)
C40 C37 P4 C33 -53.9(5)
C38 C37 P4 C33 -171.9(4)
C39 C37 P4 Ir2 -68.1(4)
C40 C37 P4 Ir2 167.6(4)
C38 C37 P4 Ir2 49.6(4)
C34 C33 P4 C32 -36.2(6)
C36 C33 P4 C32 -161.3(5)
C35 C33 P4 C32 81.2(4)
C34 C33 P4 C37 75.9(5)
C36 C33 P4 C37 -49.1(5)
C35 C33 P4 C37 -166.6(4)
C34 C33 P4 Ir2 -144.9(4)
C36 C33 P4 Ir2 90.1(5)
C35 C33 P4 Ir2 -27.4(4)
